data_1511574
loop_
_publ_author_name
'Kuz'ma, Yu.B.'
'Svarichevskaya, S.I.'

_publ_section_title
;
 Crystal structure of Ce Cr2 B6
;
_journal_name_full Kristallografiya
_journal_page_first 939
_journal_page_last 941
_journal_volume 17
_journal_year 1972
_chemical_formula_sum 'B6 Ce Cr2'
_chemical_name_systematic 'Ce Cr2 B6'
_space_group_IT_number 71
_symmetry_space_group_name_Hall '-I 2 2'
_symmetry_space_group_name_H-M 'I m m m'
_cell_angle_alpha 90
_cell_angle_beta 90
_cell_angle_gamma 90
_cell_formula_units_Z 2
_cell_length_a 6.56
_cell_length_b 8.318
_cell_length_c 3.102
_cell_volume 169.264
_citation_journal_id_ASTM KRISAJ
_cod_data_source_file boron4-x_223.cif
_cod_data_source_block B6Ce1Cr2
_cod_original_formula_sum 'B6 Ce1 Cr2'
_cod_database_code 1511574

loop_
_symmetry_equiv_pos_as_xyz
x,y,z
-x,-y,z
x,-y,-z
-x,y,-z
-x,-y,-z
x,y,-z
-x,y,z
x,-y,z
x+1/2,y+1/2,z+1/2
-x+1/2,-y+1/2,z+1/2
x+1/2,-y+1/2,-z+1/2
-x+1/2,y+1/2,-z+1/2
-x+1/2,-y+1/2,-z+1/2
x+1/2,y+1/2,-z+1/2
-x+1/2,y+1/2,z+1/2
x+1/2,-y+1/2,z+1/2

loop_
_atom_site_label
_atom_site_type_symbol
_atom_site_fract_x
_atom_site_fract_y
_atom_site_fract_z
_atom_site_occupancy
_atom_site_U_iso_or_equiv
Cr1 Cr 0 0.152 0 1 0.0
B2 B 0.21 0.33 0 1 0.0
B1 B 0.365 0.5 0 1 0.0
Ce1 Ce 0 0.5 0.5 1 0.0
